data_7062700
loop_
_publ_author_name
'Das, Jayanta'
'Ta, Sabyasachi'
'Das, Debasis'

_publ_section_title
;
 A tetra-nuclear Cu(ii) complex of amide-imine conjugate: highly-selective
 ESIPT-based probe for OCl&#x2212;
;
_journal_issue 39
_journal_name_full 'New Journal of Chemistry'
_journal_page_first 18126
_journal_page_last 18129
_journal_paper_doi 10.1039/D3NJ02743K
_journal_volume 47
_journal_year 2023
_chemical_formula_moiety 'C64 H56 Cu4 N8 O16'
_chemical_formula_sum 'C64 H56 Cu4 N8 O16'
_chemical_formula_weight 1447.32
_space_group_crystal_system trigonal
_space_group_IT_number 161
_space_group_name_Hall 'R 3 -2"c'
_space_group_name_H-M_alt 'R 3 c :H'
_atom_sites_solution_hydrogens mixed
_audit_creation_date 2023-05-13
_audit_creation_method
;
Olex2 1.5-alpha
(compiled 2022.04.07 svn.rca3783a0 for OlexSys, GUI svn.r6498)
;
_audit_update_record
;
2023-05-13 deposited with the CCDC.	2023-09-06 downloaded from the CCDC.
;
_cell_angle_alpha 90
_cell_angle_beta 90
_cell_angle_gamma 120
_cell_formula_units_Z 18
_cell_length_a 27.520(4)
_cell_length_b 27.520(4)
_cell_length_c 43.305(7)
_cell_measurement_temperature 150.00
_cell_volume 28403(7)
_computing_molecular_graphics 'Olex2 1.5-alpha (Dolomanov et al., 2009)'
_computing_publication_material 'Olex2 1.5-alpha (Dolomanov et al., 2009)'
_computing_structure_refinement 'XL  (Sheldrick, 2008)'
_diffrn_ambient_temperature 150.00
_diffrn_measured_fraction_theta_full 0.991
_diffrn_measured_fraction_theta_max 0.988
_diffrn_radiation_type MoK\a
_diffrn_radiation_wavelength 0.71073
_diffrn_reflns_av_R_equivalents 0.0673
_diffrn_reflns_av_unetI/netI 0.0568
_diffrn_reflns_Laue_measured_fraction_full 0.991
_diffrn_reflns_Laue_measured_fraction_max 0.988
_diffrn_reflns_limit_h_max 33
_diffrn_reflns_limit_h_min -33
_diffrn_reflns_limit_k_max 27
_diffrn_reflns_limit_k_min -30
_diffrn_reflns_limit_l_max 44
_diffrn_reflns_limit_l_min -51
_diffrn_reflns_number 99736
_diffrn_reflns_point_group_measured_fraction_full 0.962
_diffrn_reflns_point_group_measured_fraction_max 0.955
_diffrn_reflns_theta_full 25.242
_diffrn_reflns_theta_max 25.458
_diffrn_reflns_theta_min 2.309
_exptl_absorpt_coefficient_mu 1.405
_exptl_crystal_density_diffrn 1.523
_exptl_crystal_F_000 13320
_exptl_crystal_size_max 0.2
_exptl_crystal_size_mid 0.06
_exptl_crystal_size_min 0.02
_refine_diff_density_max 0.590
_refine_diff_density_min -0.621
_refine_diff_density_rms 0.084
_refine_ls_abs_structure_details
;
 Flack x determined using 3553 quotients [(I+)-(I-)]/[(I+)+(I-)]
 (Parsons, Flack and Wagner, Acta Cryst. B69 (2013) 249-259).
;
_refine_ls_abs_structure_Flack -0.020(4)
_refine_ls_extinction_method none
_refine_ls_goodness_of_fit_ref 1.102
_refine_ls_hydrogen_treatment mixed
_refine_ls_matrix_type full
_refine_ls_number_parameters 845
_refine_ls_number_reflns 11175
_refine_ls_number_restraints 5
_refine_ls_restrained_S_all 1.102
_refine_ls_R_factor_all 0.0789
_refine_ls_R_factor_gt 0.0402
_refine_ls_shift/su_max 0.001
_refine_ls_shift/su_mean 0.000
_refine_ls_structure_factor_coef Fsqd
_refine_ls_weighting_details 'w=1/[\s^2^(Fo^2^)+(0.0467P)^2^+37.9960P] where P=(Fo^2^+2Fc^2^)/3'
_refine_ls_weighting_scheme calc
_refine_ls_wR_factor_gt 0.0812
_refine_ls_wR_factor_ref 0.0975
_reflns_Friedel_coverage 0.932
_reflns_Friedel_fraction_full 0.932
_reflns_Friedel_fraction_max 0.923
_reflns_number_gt 8421
_reflns_number_total 11175
_reflns_threshold_expression 'I > 2\s(I)'
_cod_data_source_file d3nj02743k2.cif
_cod_data_source_block nj-com-001861(1)
_cod_depositor_comments 'Adding full bibliography for 7062700.cif.'
_cod_original_cell_volume 28402(9)
_cod_original_sg_symbol_H-M 'R 3 c'
_cod_database_code 7062700
_shelx_shelxl_version_number 2019/1
_shelx_space_group_comment
;
The symmetry employed for this shelxl refinement is uniquely defined
by the following loop, which should always be used as a source of
symmetry information in preference to the above space-group names.
They are only intended as comments.
;
_shelx_estimated_absorpt_t_max 0.972
_shelx_estimated_absorpt_t_min 0.766
_olex2_refinement_description
;
1. Fixed Uiso
 At 1.2 times of:
  All C(H) groups, All C(H,H) groups, All C(H,H,H) groups
 At 1.5 times of:
  All O(H) groups
2. Restrained distances
 O1A-H1A = O1B-H1B = O1C-H1C = O1D-H1D
 0.9 with sigma of 0.02
3.a Secondary CH2 refined with riding coordinates:
 C15A(H15A,H15B), C15B(H15C,H15D), C15C(H15E,H15F), C15D(H15G,H15H)
3.b Aromatic/amide H refined with riding coordinates:
 C2A(H2A), C3A(H3A), C4A(H4A), C5A(H5A), C8A(H8A), C12A(H12A), C13A(H13A),
 C14A(H14A), C2B(H2B), C3B(H3B), C4B(H4B), C5B(H5B), C8B(H8B), C12B(H12B),
 C13B(H13B), C14B(H14B), C2C(H2C), C3C(H3C), C4C(H4C), C5C(H5C), C8C(H8C),
 C12C(H12C), C13C(H13C), C14C(H14C), C2D(H2D), C3D(H3D), C4D(H4D), C5D(H5D),
 C8D(H8D), C12D(H12D), C13D(H13D), C14D(H14D)
3.c Idealised Me refined as rotating group:
 C16A(H16A,H16B,H16C), C16B(H16D,H16E,H16F), C16C(H16G,H16H,H16I), C16D(H16J,
 H16K,H16L)
;
_olex2_submission_special_instructions 'No special instructions were received'

loop_
_space_group_symop_operation_xyz
'x, y, z'
'-y, x-y, z'
'-x+y, -x, z'
'-y, -x, z+1/2'
'-x+y, y, z+1/2'
'x, x-y, z+1/2'
'x+2/3, y+1/3, z+1/3'
'-y+2/3, x-y+1/3, z+1/3'
'-x+y+2/3, -x+1/3, z+1/3'
'-y+2/3, -x+1/3, z+5/6'
'-x+y+2/3, y+1/3, z+5/6'
'x+2/3, x-y+1/3, z+5/6'
'x+1/3, y+2/3, z+2/3'
'-y+1/3, x-y+2/3, z+2/3'
'-x+y+1/3, -x+2/3, z+2/3'
'-y+1/3, -x+2/3, z+7/6'
'-x+y+1/3, y+2/3, z+7/6'
'x+1/3, x-y+2/3, z+7/6'

loop_
_atom_site_label
_atom_site_type_symbol
_atom_site_fract_x
_atom_site_fract_y
_atom_site_fract_z
_atom_site_U_iso_or_equiv
_atom_site_adp_type
_atom_site_occupancy
_atom_site_site_symmetry_order
_atom_site_calc_flag
_atom_site_refinement_flags_posn
_atom_site_refinement_flags_adp
_atom_site_refinement_flags_occupancy
_atom_site_disorder_assembly
_atom_site_disorder_group
Cu1 Cu 0.68193(4) 0.66718(4) 0.49203(2) 0.0296(2) Uani 1 1 d . . . . .
Cu2 Cu 0.69450(4) 0.64533(4) 0.56449(2) 0.0289(2) Uani 1 1 d . . . . .
Cu3 Cu 0.68396(4) 0.75469(3) 0.55232(2) 0.0284(2) Uani 1 1 d . . . . .
Cu4 Cu 0.57299(4) 0.63894(3) 0.53314(2) 0.0282(2) Uani 1 1 d . . . . .
O1A O 0.7237(3) 0.7671(3) 0.38306(15) 0.067(2) Uani 1 1 d D . . . .
H1A H 0.727(5) 0.767(5) 0.4041(8) 0.101 Uiso 1 1 d D U . . .
O2A O 0.6404(2) 0.6483(2) 0.45372(13) 0.0389(13) Uani 1 1 d . . . . .
O3A O 0.72895(18) 0.69641(18) 0.52898(12) 0.0276(11) Uani 1 1 d . . . . .
O4A O 0.7834(2) 0.7119(2) 0.58116(11) 0.0348(13) Uani 1 1 d . . . . .
N1A N 0.7184(3) 0.7288(3) 0.43779(16) 0.0388(17) Uani 1 1 d . . . . .
N2A N 0.7358(3) 0.7286(3) 0.46784(15) 0.0316(15) Uani 1 1 d . . . . .
C1A C 0.6759(4) 0.7188(5) 0.3781(2) 0.050(2) Uani 1 1 d . . . . .
C2A C 0.6538(5) 0.7086(5) 0.3484(2) 0.067(3) Uani 1 1 d . . . . .
H2A H 0.671974 0.736490 0.332978 0.080 Uiso 1 1 calc R U . . .
C3A C 0.6071(5) 0.6601(6) 0.3411(2) 0.070(3) Uani 1 1 d . . . . .
H3A H 0.593482 0.653836 0.320485 0.084 Uiso 1 1 calc R U . . .
C4A C 0.5789(4) 0.6195(6) 0.3633(3) 0.080(4) Uani 1 1 d . . . . .
H4A H 0.545968 0.585388 0.358097 0.096 Uiso 1 1 calc R U . . .
C5A C 0.5992(4) 0.6292(5) 0.3934(2) 0.067(3) Uani 1 1 d . . . . .
H5A H 0.579593 0.601826 0.408928 0.080 Uiso 1 1 calc R U . . .
C6A C 0.6472(4) 0.6777(4) 0.4010(2) 0.046(2) Uani 1 1 d . . . . .
C7A C 0.6688(4) 0.6847(4) 0.43285(19) 0.036(2) Uani 1 1 d . . . . .
C8A C 0.7849(3) 0.7677(3) 0.47537(18) 0.0321(18) Uani 1 1 d . . . . .
H8A H 0.805772 0.795951 0.460491 0.038 Uiso 1 1 calc R U . . .
C9A C 0.8102(3) 0.7717(3) 0.50459(18) 0.0321(18) Uani 1 1 d . . . . .
C10A C 0.7835(3) 0.7374(3) 0.52980(18) 0.0279(17) Uani 1 1 d . . . . .
C11A C 0.8135(3) 0.7466(3) 0.55732(18) 0.0308(18) Uani 1 1 d . . . . .
C12A C 0.8690(3) 0.7886(3) 0.5595(2) 0.041(2) Uani 1 1 d . . . . .
H12A H 0.888784 0.794484 0.578370 0.050 Uiso 1 1 calc R U . . .
C13A C 0.8958(3) 0.8221(3) 0.5342(2) 0.041(2) Uani 1 1 d . . . . .
H13A H 0.934028 0.850708 0.535687 0.049 Uiso 1 1 calc R U . . .
C14A C 0.8675(3) 0.8143(3) 0.5074(2) 0.042(2) Uani 1 1 d . . . . .
H14A H 0.886191 0.837584 0.490184 0.050 Uiso 1 1 calc R U . . .
C15A C 0.8123(4) 0.7118(4) 0.60856(19) 0.053(2) Uani 1 1 d . . . . .
H15A H 0.784581 0.690788 0.624987 0.063 Uiso 1 1 calc R U . . .
H15B H 0.836358 0.750867 0.615789 0.063 Uiso 1 1 calc R U . . .
C16A C 0.8480(5) 0.6853(5) 0.6028(3) 0.085(4) Uani 1 1 d . . . . .
H16A H 0.823970 0.646183 0.596397 0.102 Uiso 1 1 calc R U . . .
H16B H 0.867855 0.686456 0.621827 0.102 Uiso 1 1 calc R U . . .
H16C H 0.875276 0.705965 0.586497 0.102 Uiso 1 1 calc R U . . .
O1B O 0.8572(3) 0.9602(3) 0.54824(15) 0.0639(19) Uani 1 1 d D . . . .
H1B H 0.823(2) 0.929(3) 0.544(3) 0.096 Uiso 1 1 d D U . . .
O2B O 0.7450(2) 0.7995(2) 0.58095(11) 0.0310(12) Uani 1 1 d . . . . .
O3B O 0.6293(2) 0.71387(19) 0.51924(11) 0.0293(12) Uani 1 1 d . . . . .
O4B O 0.5382(2) 0.6511(2) 0.48701(12) 0.0330(12) Uani 1 1 d . . . . .
N1B N 0.7207(2) 0.8213(2) 0.52821(15) 0.0304(15) Uani 1 1 d . . . . .
N2B N 0.7692(3) 0.8640(2) 0.54179(15) 0.0319(15) Uani 1 1 d . . . . .
C1B C 0.8625(3) 0.9432(3) 0.57614(19) 0.0366(19) Uani 1 1 d . . . . .
C2B C 0.9062(3) 0.9817(3) 0.5942(2) 0.041(2) Uani 1 1 d . . . . .
H2B H 0.931184 1.018187 0.586449 0.049 Uiso 1 1 calc R U . . .
C3B C 0.9133(3) 0.9671(3) 0.6236(2) 0.039(2) Uani 1 1 d . . . . .
H3B H 0.942690 0.993826 0.636263 0.047 Uiso 1 1 calc R U . . .
C4B C 0.8777(3) 0.9134(3) 0.6348(2) 0.039(2) Uani 1 1 d . . . . .
H4B H 0.883236 0.903170 0.654850 0.047 Uiso 1 1 calc R U . . .
C5B C 0.8345(3) 0.8752(3) 0.61661(19) 0.0343(19) Uani 1 1 d . . . . .
H5B H 0.810049 0.838531 0.624351 0.041 Uiso 1 1 calc R U . . .
C6B C 0.8260(3) 0.8894(3) 0.58702(18) 0.0300(17) Uani 1 1 d . . . . .
C7B C 0.7769(3) 0.8476(3) 0.56895(18) 0.0284(17) Uani 1 1 d . . . . .
C8B C 0.7055(3) 0.8316(3) 0.50217(18) 0.0317(18) Uani 1 1 d . . . . .
H8B H 0.729030 0.867343 0.493116 0.038 Uiso 1 1 calc R U . . .
C9B C 0.6558(3) 0.7933(3) 0.48576(18) 0.0341(19) Uani 1 1 d . . . . .
C10B C 0.6192(3) 0.7378(3) 0.49473(17) 0.0282(17) Uani 1 1 d . . . . .
C11B C 0.5711(3) 0.7048(3) 0.47679(18) 0.0320(18) Uani 1 1 d . . . . .
C12B C 0.5958(3) 0.7827(3) 0.44279(19) 0.040(2) Uani 1 1 d . . . . .
H12B H 0.587807 0.798124 0.425182 0.048 Uiso 1 1 calc R U . . .
C13B C 0.5590(3) 0.7274(3) 0.45142(19) 0.040(2) Uani 1 1 d . . . . .
H13B H 0.525642 0.705253 0.439900 0.048 Uiso 1 1 calc R U . . .
C14B C 0.6430(3) 0.8147(3) 0.45937(18) 0.0372(19) Uani 1 1 d . . . . .
H14B H 0.667885 0.852187 0.453098 0.045 Uiso 1 1 calc R U . . .
C15B C 0.4860(3) 0.6175(3) 0.4708(2) 0.050(2) Uani 1 1 d . . . . .
H15C H 0.493362 0.611228 0.449246 0.060 Uiso 1 1 calc R U . . .
H15D H 0.463839 0.636804 0.470592 0.060 Uiso 1 1 calc R U . . .
C16B C 0.4544(4) 0.5625(4) 0.4875(2) 0.057(3) Uani 1 1 d . . . . .
H16D H 0.478233 0.545533 0.489403 0.069 Uiso 1 1 calc R U . . .
H16E H 0.420482 0.537318 0.475869 0.069 Uiso 1 1 calc R U . . .
H16F H 0.443991 0.568839 0.508126 0.069 Uiso 1 1 calc R U . . .
O1C O 0.4224(2) 0.5480(2) 0.61952(14) 0.0453(15) Uani 1 1 d D . . . .
H1C H 0.440(4) 0.543(4) 0.6033(15) 0.068 Uiso 1 1 d D U . . .
O2C O 0.5262(2) 0.6627(2) 0.55341(12) 0.0315(12) Uani 1 1 d . . . . .
O3C O 0.62021(19) 0.61013(19) 0.51786(12) 0.0294(12) Uani 1 1 d . . . . .
O4C O 0.6868(2) 0.5851(2) 0.48707(13) 0.0364(13) Uani 1 1 d . . . . .
N1C N 0.4825(2) 0.5712(2) 0.57072(14) 0.0320(15) Uani 1 1 d . . . . .
N2C N 0.5218(2) 0.5688(2) 0.55167(14) 0.0294(14) Uani 1 1 d . . . . .
C1C C 0.4273(3) 0.5990(3) 0.61674(19) 0.039(2) Uani 1 1 d . . . . .
C2C C 0.4062(3) 0.6180(4) 0.63955(19) 0.044(2) Uani 1 1 d . . . . .
H2C H 0.390599 0.596241 0.657688 0.053 Uiso 1 1 calc R U . . .
C3C C 0.4076(3) 0.6680(4) 0.6362(2) 0.046(2) Uani 1 1 d . . . . .
H3C H 0.393423 0.680880 0.652296 0.056 Uiso 1 1 calc R U . . .
C4C C 0.4290(4) 0.6999(4) 0.6101(2) 0.048(2) Uani 1 1 d . . . . .
H4C H 0.426988 0.733114 0.607291 0.057 Uiso 1 1 calc R U . . .
C5C C 0.4530(3) 0.6831(3) 0.5885(2) 0.042(2) Uani 1 1 d . . . . .
H5C H 0.469082 0.705727 0.570710 0.051 Uiso 1 1 calc R U . . .
C6C C 0.4547(3) 0.6340(3) 0.59157(17) 0.0306(18) Uani 1 1 d . . . . .
C7C C 0.4895(3) 0.6223(3) 0.56990(17) 0.0291(17) Uani 1 1 d . . . . .
C8C C 0.5169(3) 0.5212(3) 0.54669(17) 0.0331(19) Uani 1 1 d . . . . .
H8C H 0.485997 0.489452 0.555918 0.040 Uiso 1 1 calc R U . . .
C9C C 0.5548(3) 0.5117(3) 0.52798(18) 0.0312(18) Uani 1 1 d . . . . .
C10C C 0.6045(3) 0.5551(3) 0.51456(18) 0.0309(17) Uani 1 1 d . . . . .
C11C C 0.6388(3) 0.5403(3) 0.49834(19) 0.0357(19) Uani 1 1 d . . . . .
C12C C 0.6247(4) 0.4858(3) 0.4943(2) 0.043(2) Uani 1 1 d . . . . .
H12C H 0.648336 0.476831 0.482614 0.051 Uiso 1 1 calc R U . . .
C13C C 0.5755(4) 0.4433(3) 0.5073(2) 0.044(2) Uani 1 1 d . . . . .
H13C H 0.565963 0.405228 0.504693 0.053 Uiso 1 1 calc R U . . .
C14C C 0.5413(3) 0.4557(3) 0.52364(19) 0.038(2) Uani 1 1 d . . . . .
H14C H 0.507705 0.426286 0.532291 0.046 Uiso 1 1 calc R U . . .
C15C C 0.7279(4) 0.5728(4) 0.4752(3) 0.057(3) Uani 1 1 d . . . . .
H15E H 0.714531 0.550997 0.455839 0.068 Uiso 1 1 calc R U . . .
H15F H 0.735715 0.550636 0.490406 0.068 Uiso 1 1 calc R U . . .
C16C C 0.7793(4) 0.6276(4) 0.4694(3) 0.080(4) Uani 1 1 d . . . . .
H16G H 0.771933 0.647426 0.452926 0.096 Uiso 1 1 calc R U . . .
H16H H 0.809911 0.621271 0.463211 0.096 Uiso 1 1 calc R U . . .
H16I H 0.789829 0.650182 0.488326 0.096 Uiso 1 1 calc R U . . .
O1D O 0.6565(3) 0.4484(2) 0.60662(18) 0.0609(18) Uani 1 1 d D . . . .
H1D H 0.651(5) 0.477(3) 0.611(3) 0.091 Uiso 1 1 d D U . . .
O2D O 0.7235(2) 0.5963(2) 0.55434(12) 0.0347(13) Uani 1 1 d . . . . .
O3D O 0.65425(19) 0.68448(19) 0.57633(12) 0.0277(12) Uani 1 1 d . . . . .
O4D O 0.6224(2) 0.7582(2) 0.58781(12) 0.0370(13) Uani 1 1 d . . . . .
N1D N 0.6718(3) 0.5484(2) 0.59667(17) 0.0382(17) Uani 1 1 d . . . . .
N2D N 0.6600(2) 0.5927(2) 0.59741(15) 0.0313(15) Uani 1 1 d . . . . .
C1D C 0.7002(4) 0.4643(3) 0.5873(2) 0.043(2) Uani 1 1 d . . . . .
C2D C 0.7217(4) 0.4278(3) 0.5840(2) 0.056(3) Uani 1 1 d . . . . .
H2D H 0.704704 0.393202 0.594882 0.068 Uiso 1 1 calc R U . . .
C3D C 0.7664(4) 0.4414(4) 0.5655(2) 0.050(2) Uani 1 1 d . . . . .
H3D H 0.780622 0.416421 0.563818 0.060 Uiso 1 1 calc R U . . .
C4D C 0.7915(4) 0.4911(4) 0.5492(2) 0.046(2) Uani 1 1 d . . . . .
H4D H 0.822987 0.500728 0.536306 0.056 Uiso 1 1 calc R U . . .
C5D C 0.7697(4) 0.5268(3) 0.5519(2) 0.042(2) Uani 1 1 d . . . . .
H5D H 0.786539 0.560842 0.540469 0.050 Uiso 1 1 calc R U . . .
C6D C 0.7246(3) 0.5146(3) 0.57044(19) 0.0347(19) Uani 1 1 d . . . . .
C7D C 0.7056(3) 0.5559(3) 0.57357(18) 0.0307(18) Uani 1 1 d . . . . .
C8D C 0.6316(3) 0.5945(3) 0.62037(19) 0.0338(19) Uani 1 1 d . . . . .
H8D H 0.619982 0.566118 0.635695 0.041 Uiso 1 1 calc R U . . .
C9D C 0.6161(3) 0.6371(3) 0.62431(18) 0.0332(19) Uani 1 1 d . . . . .
C10D C 0.6277(3) 0.6793(3) 0.60317(18) 0.0312(18) Uani 1 1 d . . . . .
C11D C 0.6093(3) 0.7174(3) 0.60975(18) 0.0334(19) Uani 1 1 d . . . . .
C12D C 0.5802(3) 0.7130(3) 0.63647(19) 0.042(2) Uani 1 1 d . . . . .
H12D H 0.567960 0.739087 0.640578 0.050 Uiso 1 1 calc R U . . .
C13D C 0.5688(4) 0.6701(4) 0.6576(2) 0.050(2) Uani 1 1 d . . . . .
H13D H 0.549076 0.667056 0.676106 0.061 Uiso 1 1 calc R U . . .
C14D C 0.5859(3) 0.6330(4) 0.6515(2) 0.043(2) Uani 1 1 d . . . . .
H14D H 0.577527 0.603611 0.665690 0.051 Uiso 1 1 calc R U . . .
C15D C 0.5957(4) 0.7918(4) 0.5903(2) 0.049(2) Uani 1 1 d . . . . .
H15G H 0.608379 0.815200 0.609160 0.059 Uiso 1 1 calc R U . . .
H15H H 0.554384 0.767477 0.591207 0.059 Uiso 1 1 calc R U . . .
C16D C 0.6121(5) 0.8280(5) 0.5623(3) 0.079(4) Uani 1 1 d . . . . .
H16J H 0.653051 0.851115 0.561348 0.095 Uiso 1 1 calc R U . . .
H16K H 0.595622 0.852387 0.563247 0.095 Uiso 1 1 calc R U . . .
H16L H 0.598366 0.804363 0.543804 0.095 Uiso 1 1 calc R U . . .

loop_
_atom_site_aniso_label
_atom_site_aniso_U_11
_atom_site_aniso_U_22
_atom_site_aniso_U_33
_atom_site_aniso_U_23
_atom_site_aniso_U_13
_atom_site_aniso_U_12
Cu1 0.0283(5) 0.0304(5) 0.0301(5) 0.0022(4) 0.0024(4) 0.0146(4)
Cu2 0.0299(5) 0.0252(5) 0.0315(6) 0.0037(4) 0.0029(4) 0.0137(4)
Cu3 0.0275(5) 0.0234(5) 0.0322(5) -0.0009(4) 0.0000(4) 0.0111(4)
Cu4 0.0262(5) 0.0240(5) 0.0338(5) -0.0007(4) 0.0025(4) 0.0122(4)
O1A 0.102(6) 0.059(4) 0.047(4) 0.009(4) -0.001(4) 0.045(5)
O2A 0.035(3) 0.050(3) 0.032(3) 0.000(3) 0.002(3) 0.021(3)
O3A 0.026(3) 0.026(3) 0.031(3) 0.005(2) 0.004(2) 0.013(2)
O4A 0.032(3) 0.040(3) 0.030(3) 0.002(3) -0.001(2) 0.016(3)
N1A 0.045(4) 0.043(4) 0.036(4) 0.007(3) 0.005(3) 0.027(4)
N2A 0.042(4) 0.034(4) 0.028(4) 0.005(3) 0.001(3) 0.025(3)
C1A 0.068(7) 0.077(7) 0.033(6) 0.002(5) -0.001(5) 0.058(6)
C2A 0.101(9) 0.100(9) 0.041(7) -0.003(6) -0.008(6) 0.081(8)
C3A 0.077(8) 0.136(11) 0.032(6) -0.012(7) -0.010(6) 0.080(8)
C4A 0.046(6) 0.131(11) 0.063(8) -0.023(8) -0.008(6) 0.045(7)
C5A 0.047(6) 0.113(9) 0.035(6) -0.009(6) 0.000(5) 0.036(6)
C6A 0.047(5) 0.069(6) 0.035(6) -0.004(5) 0.001(4) 0.041(5)
C7A 0.046(5) 0.048(5) 0.029(5) -0.003(4) 0.000(4) 0.036(5)
C8A 0.042(5) 0.029(4) 0.030(5) 0.006(4) 0.007(4) 0.022(4)
C9A 0.035(4) 0.028(4) 0.032(5) 0.001(3) 0.005(4) 0.015(4)
C10A 0.024(4) 0.024(4) 0.037(5) 0.005(3) 0.006(4) 0.014(3)
C11A 0.035(4) 0.032(4) 0.032(5) -0.002(4) 0.000(4) 0.022(4)
C12A 0.031(5) 0.042(5) 0.047(6) -0.007(4) -0.007(4) 0.015(4)
C13A 0.026(4) 0.033(5) 0.055(6) 0.001(4) 0.004(4) 0.008(4)
C14A 0.033(5) 0.031(4) 0.053(6) 0.004(4) 0.011(4) 0.011(4)
C15A 0.047(5) 0.069(6) 0.025(5) 0.005(4) -0.003(4) 0.017(5)
C16A 0.074(8) 0.088(8) 0.099(10) 0.037(7) -0.007(7) 0.046(7)
O1B 0.065(4) 0.041(4) 0.054(5) 0.008(3) -0.008(3) 0.003(3)
O2B 0.030(3) 0.024(3) 0.033(3) 0.000(2) -0.001(2) 0.009(2)
O3B 0.036(3) 0.029(3) 0.023(3) -0.001(2) -0.002(2) 0.017(2)
O4B 0.032(3) 0.033(3) 0.031(3) -0.005(2) -0.006(2) 0.015(2)
N1B 0.030(3) 0.024(3) 0.037(4) -0.002(3) -0.002(3) 0.014(3)
N2B 0.032(4) 0.023(3) 0.035(4) -0.003(3) -0.003(3) 0.009(3)
C1B 0.042(5) 0.030(4) 0.030(5) 0.002(4) 0.003(4) 0.012(4)
C2B 0.031(4) 0.026(4) 0.054(6) 0.001(4) -0.001(4) 0.006(4)
C3B 0.028(4) 0.038(5) 0.054(6) -0.014(4) -0.007(4) 0.018(4)
C4B 0.041(5) 0.036(5) 0.047(5) -0.001(4) -0.006(4) 0.024(4)
C5B 0.032(4) 0.031(4) 0.044(5) -0.003(4) 0.001(4) 0.019(4)
C6B 0.027(4) 0.029(4) 0.036(5) -0.003(3) 0.003(3) 0.015(3)
C7B 0.024(4) 0.025(4) 0.035(5) -0.006(4) 0.003(3) 0.011(3)
C8B 0.032(4) 0.031(4) 0.038(5) 0.006(4) 0.005(4) 0.020(4)
C9B 0.036(4) 0.029(4) 0.041(5) -0.001(4) -0.002(4) 0.019(4)
C10B 0.034(4) 0.030(4) 0.023(4) -0.002(3) 0.000(3) 0.018(4)
C11B 0.036(4) 0.036(4) 0.029(5) 0.000(4) 0.000(4) 0.021(4)
C12B 0.042(5) 0.047(5) 0.034(5) 0.010(4) -0.002(4) 0.025(4)
C13B 0.037(5) 0.038(5) 0.043(5) -0.004(4) -0.006(4) 0.016(4)
C14B 0.037(5) 0.035(4) 0.039(5) 0.006(4) 0.002(4) 0.017(4)
C15B 0.038(5) 0.039(5) 0.054(6) -0.006(4) -0.016(4) 0.005(4)
C16B 0.041(5) 0.051(6) 0.059(7) -0.003(5) -0.015(5) 0.007(5)
O1C 0.046(4) 0.052(4) 0.044(4) 0.016(3) 0.017(3) 0.029(3)
O2C 0.030(3) 0.028(3) 0.037(3) -0.001(2) 0.006(2) 0.015(2)
O3C 0.025(3) 0.018(3) 0.044(3) -0.001(2) 0.002(2) 0.009(2)
O4C 0.036(3) 0.033(3) 0.045(4) -0.003(3) 0.011(3) 0.022(3)
N1C 0.033(3) 0.030(4) 0.034(4) -0.003(3) 0.002(3) 0.016(3)
N2C 0.031(3) 0.025(3) 0.031(4) 0.001(3) 0.001(3) 0.014(3)
C1C 0.025(4) 0.048(5) 0.045(6) -0.002(4) -0.002(4) 0.019(4)
C2C 0.031(5) 0.064(6) 0.032(5) -0.004(4) 0.001(4) 0.021(4)
C3C 0.031(5) 0.052(6) 0.052(6) -0.023(5) 0.002(4) 0.018(4)
C4C 0.046(5) 0.040(5) 0.057(6) -0.015(5) 0.004(5) 0.021(4)
C5C 0.031(4) 0.035(5) 0.055(6) -0.003(4) 0.007(4) 0.013(4)
C6C 0.018(4) 0.037(4) 0.031(5) -0.003(4) 0.001(3) 0.010(3)
C7C 0.027(4) 0.033(4) 0.026(4) -0.005(3) -0.001(3) 0.015(4)
C8C 0.032(4) 0.031(4) 0.032(5) 0.003(3) 0.004(3) 0.012(4)
C9C 0.036(4) 0.029(4) 0.034(5) -0.008(3) -0.005(4) 0.020(4)
C10C 0.029(4) 0.034(4) 0.031(5) -0.004(4) -0.006(3) 0.018(4)
C11C 0.032(4) 0.036(5) 0.038(5) 0.005(4) 0.012(4) 0.016(4)
C12C 0.049(5) 0.035(5) 0.050(6) -0.004(4) 0.006(4) 0.025(4)
C13C 0.051(6) 0.025(4) 0.055(6) -0.004(4) 0.012(4) 0.017(4)
C14C 0.037(5) 0.028(4) 0.045(5) 0.003(4) 0.008(4) 0.013(4)
C15C 0.038(5) 0.046(5) 0.085(8) -0.008(5) 0.019(5) 0.020(5)
C16C 0.070(7) 0.057(7) 0.126(11) 0.003(7) 0.030(7) 0.042(6)
O1D 0.056(4) 0.038(4) 0.090(5) 0.015(4) 0.008(4) 0.024(3)
O2D 0.041(3) 0.034(3) 0.037(3) 0.010(3) 0.006(3) 0.025(3)
O3D 0.026(3) 0.024(3) 0.033(3) 0.002(2) 0.005(2) 0.012(2)
O4D 0.039(3) 0.034(3) 0.041(4) 0.000(3) 0.009(3) 0.020(3)
N1D 0.035(4) 0.023(3) 0.052(5) 0.002(3) -0.003(3) 0.010(3)
N2D 0.030(3) 0.022(3) 0.037(4) 0.005(3) -0.002(3) 0.009(3)
C1D 0.043(5) 0.031(5) 0.053(6) 0.002(4) -0.010(4) 0.016(4)
C2D 0.062(6) 0.023(4) 0.083(7) -0.002(4) -0.033(6) 0.020(4)
C3D 0.047(6) 0.042(5) 0.065(7) -0.016(5) -0.019(5) 0.026(5)
C4D 0.064(6) 0.051(6) 0.043(5) -0.004(4) -0.005(5) 0.042(5)
C5D 0.055(5) 0.038(5) 0.039(5) 0.003(4) -0.004(4) 0.029(4)
C6D 0.042(5) 0.030(4) 0.037(5) -0.007(4) -0.009(4) 0.022(4)
C7D 0.030(4) 0.027(4) 0.031(5) -0.002(4) -0.007(4) 0.010(3)
C8D 0.029(4) 0.032(4) 0.034(5) 0.008(4) 0.004(4) 0.010(4)
C9D 0.026(4) 0.038(5) 0.026(5) 0.000(4) 0.000(3) 0.008(4)
C10D 0.025(4) 0.029(4) 0.030(5) -0.004(4) 0.001(3) 0.007(3)
C11D 0.030(4) 0.029(4) 0.035(5) -0.005(4) -0.001(4) 0.010(4)
C12D 0.036(5) 0.046(5) 0.042(6) -0.008(4) 0.006(4) 0.020(4)
C13D 0.041(5) 0.059(6) 0.042(6) -0.003(5) 0.010(4) 0.018(5)
C14D 0.041(5) 0.042(5) 0.036(5) 0.008(4) 0.008(4) 0.014(4)
C15D 0.046(5) 0.044(5) 0.071(7) -0.002(5) 0.006(5) 0.032(4)
C16D 0.118(10) 0.085(8) 0.083(9) 0.016(7) 0.029(7) 0.087(8)

loop_
_atom_type_symbol
_atom_type_description
_atom_type_scat_dispersion_real
_atom_type_scat_dispersion_imag
_atom_type_scat_source
C C 0.0033 0.0016 'International Tables Vol C Tables 4.2.6.8 and 6.1.1.4'
H H 0.0000 0.0000 'International Tables Vol C Tables 4.2.6.8 and 6.1.1.4'
N N 0.0061 0.0033 'International Tables Vol C Tables 4.2.6.8 and 6.1.1.4'
O O 0.0106 0.0060 'International Tables Vol C Tables 4.2.6.8 and 6.1.1.4'
Cu Cu 0.3201 1.2651 'International Tables Vol C Tables 4.2.6.8 and 6.1.1.4'

loop_
_geom_angle_atom_site_label_1
_geom_angle_atom_site_label_2
_geom_angle_atom_site_label_3
_geom_angle
_geom_angle_site_symmetry_1
_geom_angle_site_symmetry_3
_geom_angle_publ_flag
O2A Cu1 O3A 172.6(2) . . ?
O2A Cu1 O3B 96.91(19) . . ?
O2A Cu1 O3C 96.6(2) . . ?
O2A Cu1 O4C 88.4(2) . . ?
O3A Cu1 O3B 81.15(17) . . ?
O3A Cu1 O3C 89.6(2) . . ?
O3A Cu1 O4C 97.25(19) . . ?
N2A Cu1 O2A 82.0(3) . . ?
N2A Cu1 O3A 91.3(2) . . ?
N2A Cu1 O3B 100.7(2) . . ?
N2A Cu1 O3C 171.4(2) . . ?
N2A Cu1 O4C 114.2(2) . . ?
O3C Cu1 O3B 70.93(17) . . ?
O3C Cu1 O4C 74.17(18) . . ?
O4C Cu1 O3B 145.07(17) . . ?
O3A Cu2 O4A 74.88(19) . . ?
O3A Cu2 O3C 71.31(18) . . ?
O4A Cu2 O3C 146.19(17) . . ?
O2D Cu2 O3A 95.8(2) . . ?
O2D Cu2 O4A 88.9(2) . . ?
O2D Cu2 O3C 94.75(19) . . ?
O2D Cu2 O3D 171.2(2) . . ?
O3D Cu2 O3A 90.8(2) . . ?
O3D Cu2 O4A 98.50(19) . . ?
O3D Cu2 O3C 81.82(18) . . ?
N2D Cu2 O3A 177.0(2) . . ?
N2D Cu2 O4A 107.1(2) . . ?
N2D Cu2 O3C 106.7(2) . . ?
N2D Cu2 O2D 82.1(2) . . ?
N2D Cu2 O3D 91.0(2) . . ?
O2B Cu3 O3A 96.28(18) . . ?
O2B Cu3 O3B 172.8(2) . . ?
O2B Cu3 O3D 95.1(2) . . ?
O2B Cu3 O4D 88.2(2) . . ?
O3B Cu3 O3A 80.39(18) . . ?
O3B Cu3 O3D 90.0(2) . . ?
O3B Cu3 O4D 98.1(2) . . ?
N1B Cu3 O3A 100.9(2) . . ?
N1B Cu3 O2B 82.2(2) . . ?
N1B Cu3 O3B 92.1(2) . . ?
N1B Cu3 O3D 172.7(2) . . ?
N1B Cu3 O4D 111.7(2) . . ?
O3D Cu3 O3A 72.59(17) . . ?
O3D Cu3 O4D 74.88(19) . . ?
O4D Cu3 O3A 147.43(16) . . ?
O3B Cu4 O4B 75.45(19) . . ?
O3B Cu4 O3D 71.77(17) . . ?
O4B Cu4 O3D 147.15(16) . . ?
O2C Cu4 O3B 95.4(2) . . ?
O2C Cu4 O4B 87.1(2) . . ?
O2C Cu4 O3C 172.3(2) . . ?
O2C Cu4 O3D 93.79(19) . . ?
O3C Cu4 O3B 89.2(2) . . ?
O3C Cu4 O4B 100.0(2) . . ?
O3C Cu4 O3D 81.82(18) . . ?
N2C Cu4 O3B 172.9(2) . . ?
N2C Cu4 O4B 111.1(2) . . ?
N2C Cu4 O2C 82.6(2) . . ?
N2C Cu4 O3C 92.1(2) . . ?
N2C Cu4 O3D 101.5(2) . . ?
C1A O1A H1A 102(8) . . ?
C7A O2A Cu1 110.3(5) . . ?
Cu1 O3A Cu2 111.1(2) . . ?
Cu1 O3A Cu3 98.43(18) . . ?
Cu2 O3A Cu3 86.05(17) . . ?
C10A O3A Cu1 126.3(5) . . ?
C10A O3A Cu2 120.6(5) . . ?
C10A O3A Cu3 98.2(4) . . ?
C11A O4A Cu2 110.3(4) . . ?
C11A O4A C15A 119.0(6) . . ?
C15A O4A Cu2 128.7(5) . . ?
C7A N1A N2A 110.6(6) . . ?
N1A N2A Cu1 113.6(5) . . ?
C8A N2A Cu1 129.1(6) . . ?
C8A N2A N1A 117.2(7) . . ?
O1A C1A C2A 117.5(10) . . ?
O1A C1A C6A 124.1(8) . . ?
C2A C1A C6A 118.4(10) . . ?
C1A C2A H2A 119.3 . . ?
C3A C2A C1A 121.5(11) . . ?
C3A C2A H2A 119.3 . . ?
C2A C3A H3A 119.7 . . ?
C2A C3A C4A 120.6(10) . . ?
C4A C3A H3A 119.7 . . ?
C3A C4A H4A 120.4 . . ?
C3A C4A C5A 119.2(11) . . ?
C5A C4A H4A 120.4 . . ?
C4A C5A H5A 119.6 . . ?
C6A C5A C4A 120.8(11) . . ?
C6A C5A H5A 119.6 . . ?
C1A C6A C7A 121.6(9) . . ?
C5A C6A C1A 119.6(9) . . ?
C5A C6A C7A 118.7(9) . . ?
O2A C7A N1A 123.5(7) . . ?
O2A C7A C6A 120.5(8) . . ?
N1A C7A C6A 116.0(8) . . ?
N2A C8A H8A 117.9 . . ?
N2A C8A C9A 124.2(7) . . ?
C9A C8A H8A 117.9 . . ?
C8A C9A C14A 115.9(7) . . ?
C10A C9A C8A 125.1(7) . . ?
C10A C9A C14A 118.9(7) . . ?
O3A C10A C9A 122.3(7) . . ?
O3A C10A C11A 118.8(7) . . ?
C9A C10A C11A 118.8(7) . . ?
O4A C11A C10A 114.8(6) . . ?
O4A C11A C12A 124.2(7) . . ?
C12A C11A C10A 121.0(7) . . ?
C11A C12A H12A 120.0 . . ?
C13A C12A C11A 120.1(8) . . ?
C13A C12A H12A 120.0 . . ?
C12A C13A H13A 120.0 . . ?
C14A C13A C12A 120.0(8) . . ?
C14A C13A H13A 120.0 . . ?
C9A C14A H14A 119.4 . . ?
C13A C14A C9A 121.1(8) . . ?
C13A C14A H14A 119.4 . . ?
O4A C15A H15A 109.4 . . ?
O4A C15A H15B 109.4 . . ?
O4A C15A C16A 111.1(8) . . ?
H15A C15A H15B 108.0 . . ?
C16A C15A H15A 109.4 . . ?
C16A C15A H15B 109.4 . . ?
C15A C16A H16A 109.5 . . ?
C15A C16A H16B 109.5 . . ?
C15A C16A H16C 109.5 . . ?
H16A C16A H16B 109.5 . . ?
H16A C16A H16C 109.5 . . ?
H16B C16A H16C 109.5 . . ?
C1B O1B H1B 95(7) . . ?
C7B O2B Cu3 108.9(5) . . ?
Cu3 O3B Cu1 98.9(2) . . ?
Cu4 O3B Cu1 87.87(17) . . ?
Cu4 O3B Cu3 110.7(2) . . ?
C10B O3B Cu1 100.5(4) . . ?
C10B O3B Cu3 125.4(4) . . ?
C10B O3B Cu4 120.5(4) . . ?
C11B O4B Cu4 109.8(4) . . ?
C11B O4B C15B 116.4(6) . . ?
C15B O4B Cu4 132.8(5) . . ?
N2B N1B Cu3 113.9(5) . . ?
C8B N1B Cu3 128.3(5) . . ?
C8B N1B N2B 117.7(6) . . ?
C7B N2B N1B 109.8(6) . . ?
O1B C1B C2B 116.8(7) . . ?
O1B C1B C6B 122.2(7) . . ?
C2B C1B C6B 120.9(8) . . ?
C1B C2B H2B 120.2 . . ?
C3B C2B C1B 119.6(7) . . ?
C3B C2B H2B 120.2 . . ?
C2B C3B H3B 119.8 . . ?
C2B C3B C4B 120.4(8) . . ?
C4B C3B H3B 119.8 . . ?
C3B C4B H4B 120.1 . . ?
C5B C4B C3B 119.7(8) . . ?
C5B C4B H4B 120.1 . . ?
C4B C5B H5B 119.6 . . ?
C4B C5B C6B 120.9(7) . . ?
C6B C5B H5B 119.6 . . ?
C1B C6B C5B 118.5(7) . . ?
C1B C6B C7B 122.6(7) . . ?
C5B C6B C7B 118.8(7) . . ?
O2B C7B N2B 125.1(7) . . ?
O2B C7B C6B 118.4(7) . . ?
N2B C7B C6B 116.5(7) . . ?
N1B C8B H8B 117.6 . . ?
N1B C8B C9B 124.8(7) . . ?
C9B C8B H8B 117.6 . . ?
C10B C9B C8B 124.5(7) . . ?
C10B C9B C14B 119.2(7) . . ?
C14B C9B C8B 116.2(7) . . ?
O3B C10B C9B 122.6(7) . . ?
O3B C10B C11B 118.6(6) . . ?
C9B C10B C11B 118.7(7) . . ?
O4B C11B C10B 114.7(6) . . ?
O4B C11B C13B 124.5(7) . . ?
C13B C11B C10B 120.7(7) . . ?
C13B C12B H12B 119.8 . . ?
C14B C12B H12B 119.8 . . ?
C14B C12B C13B 120.3(8) . . ?
C11B C13B C12B 119.8(8) . . ?
C11B C13B H13B 120.1 . . ?
C12B C13B H13B 120.1 . . ?
C9B C14B H14B 119.4 . . ?
C12B C14B C9B 121.2(7) . . ?
C12B C14B H14B 119.4 . . ?
O4B C15B H15C 110.2 . . ?
O4B C15B H15D 110.2 . . ?
O4B C15B C16B 107.6(7) . . ?
H15C C15B H15D 108.5 . . ?
C16B C15B H15C 110.2 . . ?
C16B C15B H15D 110.2 . . ?
C15B C16B H16D 109.5 . . ?
C15B C16B H16E 109.5 . . ?
C15B C16B H16F 109.5 . . ?
H16D C16B H16E 109.5 . . ?
H16D C16B H16F 109.5 . . ?
H16E C16B H16F 109.5 . . ?
C1C O1C H1C 108(6) . . ?
C7C O2C Cu4 109.4(4) . . ?
Cu1 O3C Cu2 86.70(17) . . ?
Cu4 O3C Cu1 110.6(2) . . ?
Cu4 O3C Cu2 98.1(2) . . ?
C10C O3C Cu1 119.5(4) . . ?
C10C O3C Cu2 104.0(4) . . ?
C10C O3C Cu4 125.8(4) . . ?
C11C O4C Cu1 110.0(4) . . ?
C11C O4C C15C 115.8(6) . . ?
C15C O4C Cu1 134.2(5) . . ?
C7C N1C N2C 109.5(6) . . ?
N1C N2C Cu4 113.6(4) . . ?
C8C N2C Cu4 128.2(5) . . ?
C8C N2C N1C 117.8(6) . . ?
O1C C1C C2C 119.4(8) . . ?
O1C C1C C6C 121.7(7) . . ?
C2C C1C C6C 119.0(8) . . ?
C1C C2C H2C 119.9 . . ?
C3C C2C C1C 120.1(8) . . ?
C3C C2C H2C 119.9 . . ?
C2C C3C H3C 119.3 . . ?
C2C C3C C4C 121.4(8) . . ?
C4C C3C H3C 119.3 . . ?
C3C C4C H4C 120.8 . . ?
C5C C4C C3C 118.5(8) . . ?
C5C C4C H4C 120.8 . . ?
C4C C5C H5C 119.0 . . ?
C4C C5C C6C 122.0(8) . . ?
C6C C5C H5C 119.0 . . ?
C1C C6C C7C 121.8(7) . . ?
C5C C6C C1C 118.4(7) . . ?
C5C C6C C7C 119.5(7) . . ?
O2C C7C N1C 124.7(7) . . ?
O2C C7C C6C 118.6(6) . . ?
N1C C7C C6C 116.6(7) . . ?
N2C C8C H8C 117.7 . . ?
N2C C8C C9C 124.7(7) . . ?
C9C C8C H8C 117.7 . . ?
C10C C9C C8C 123.9(7) . . ?
C14C C9C C8C 117.0(7) . . ?
C14C C9C C10C 119.0(7) . . ?
O3C C10C C9C 122.2(6) . . ?
O3C C10C C11C 119.7(7) . . ?
C11C C10C C9C 118.1(7) . . ?
O4C C11C C10C 113.9(6) . . ?
C12C C11C O4C 124.2(7) . . ?
C12C C11C C10C 121.8(7) . . ?
C11C C12C H12C 120.1 . . ?
C11C C12C C13C 119.9(8) . . ?
C13C C12C H12C 120.1 . . ?
C12C C13C H13C 119.8 . . ?
C14C C13C C12C 120.4(7) . . ?
C14C C13C H13C 119.8 . . ?
C9C C14C H14C 119.6 . . ?
C13C C14C C9C 120.8(7) . . ?
C13C C14C H14C 119.6 . . ?
O4C C15C H15E 110.4 . . ?
O4C C15C H15F 110.4 . . ?
O4C C15C C16C 106.5(7) . . ?
H15E C15C H15F 108.6 . . ?
C16C C15C H15E 110.4 . . ?
C16C C15C H15F 110.4 . . ?
C15C C16C H16G 109.5 . . ?
C15C C16C H16H 109.5 . . ?
C15C C16C H16I 109.5 . . ?
H16G C16C H16H 109.5 . . ?
H16G C16C H16I 109.5 . . ?
H16H C16C H16I 109.5 . . ?
C1D O1D H1D 112(8) . . ?
C7D O2D Cu2 110.3(5) . . ?
Cu2 O3D Cu3 109.2(2) . . ?
Cu2 O3D Cu4 97.37(19) . . ?
Cu3 O3D Cu4 86.05(18) . . ?
C10D O3D Cu2 126.6(4) . . ?
C10D O3D Cu3 119.7(4) . . ?
C10D O3D Cu4 105.7(4) . . ?
C11D O4D Cu3 108.8(4) . . ?
C11D O4D C15D 117.6(6) . . ?
C15D O4D Cu3 133.6(5) . . ?
C7D N1D N2D 109.5(6) . . ?
N1D N2D Cu2 113.3(5) . . ?
C8D N2D Cu2 129.2(5) . . ?
C8D N2D N1D 117.4(6) . . ?
O1D C1D C2D 117.3(8) . . ?
O1D C1D C6D 123.4(7) . . ?
C2D C1D C6D 119.2(9) . . ?
C1D C2D H2D 119.6 . . ?
C3D C2D C1D 120.8(9) . . ?
C3D C2D H2D 119.6 . . ?
C2D C3D H3D 119.6 . . ?
C2D C3D C4D 120.9(8) . . ?
C4D C3D H3D 119.6 . . ?
C3D C4D H4D 120.7 . . ?
C3D C4D C5D 118.5(9) . . ?
C5D C4D H4D 120.7 . . ?
C4D C5D H5D 118.8 . . ?
C6D C5D C4D 122.4(8) . . ?
C6D C5D H5D 118.8 . . ?
C1D C6D C7D 122.3(8) . . ?
C5D C6D C1D 118.2(7) . . ?
C5D C6D C7D 119.4(7) . . ?
O2D C7D N1D 124.7(7) . . ?
O2D C7D C6D 118.8(7) . . ?
N1D C7D C6D 116.5(7) . . ?
N2D C8D H8D 118.1 . . ?
N2D C8D C9D 123.8(7) . . ?
C9D C8D H8D 118.1 . . ?
C10D C9D C8D 124.4(7) . . ?
C10D C9D C14D 119.7(8) . . ?
C14D C9D C8D 115.8(7) . . ?
O3D C10D C9D 123.0(7) . . ?
O3D C10D C11D 118.6(7) . . ?
C9D C10D C11D 118.3(7) . . ?
O4D C11D C10D 115.1(7) . . ?
O4D C11D C12D 123.8(7) . . ?
C12D C11D C10D 121.1(7) . . ?
C11D C12D H12D 120.1 . . ?
C11D C12D C13D 119.8(8) . . ?
C13D C12D H12D 120.1 . . ?
C12D C13D H13D 120.1 . . ?
C14D C13D C12D 119.7(8) . . ?
C14D C13D H13D 120.1 . . ?
C9D C14D H14D 119.4 . . ?
C13D C14D C9D 121.3(8) . . ?
C13D C14D H14D 119.4 . . ?
O4D C15D H15G 110.4 . . ?
O4D C15D H15H 110.4 . . ?
O4D C15D C16D 106.7(7) . . ?
H15G C15D H15H 108.6 . . ?
C16D C15D H15G 110.4 . . ?
C16D C15D H15H 110.4 . . ?
C15D C16D H16J 109.5 . . ?
C15D C16D H16K 109.5 . . ?
C15D C16D H16L 109.5 . . ?
H16J C16D H16K 109.5 . . ?
H16J C16D H16L 109.5 . . ?
H16K C16D H16L 109.5 . . ?

loop_
_geom_bond_atom_site_label_1
_geom_bond_atom_site_label_2
_geom_bond_distance
_geom_bond_site_symmetry_2
_geom_bond_publ_flag
Cu1 O2A 1.932(5) . ?
Cu1 O3A 1.960(5) . ?
Cu1 N2A 1.910(6) . ?
Cu1 O3B 2.645(5) . ?
Cu1 O3C 1.983(5) . ?
Cu1 O4C 2.338(5) . ?
Cu2 O3A 1.977(5) . ?
Cu2 O4A 2.320(5) . ?
Cu2 O3C 2.686(5) . ?
Cu2 O2D 1.930(5) . ?
Cu2 O3D 1.960(5) . ?
Cu2 N2D 1.912(6) . ?
Cu3 O3A 2.667(5) . ?
Cu3 O2B 1.951(5) . ?
Cu3 O3B 1.971(5) . ?
Cu3 N1B 1.903(6) . ?
Cu3 O3D 1.976(5) . ?
Cu3 O4D 2.325(5) . ?
Cu4 O3B 1.955(5) . ?
Cu4 O4B 2.310(5) . ?
Cu4 O2C 1.923(5) . ?
Cu4 O3C 1.946(5) . ?
Cu4 N2C 1.906(6) . ?
Cu4 O3D 2.696(5) . ?
O1A H1A 0.91(3) . ?
O1A C1A 1.340(12) . ?
O2A C7A 1.285(10) . ?
O3A C10A 1.354(8) . ?
O4A C11A 1.369(9) . ?
O4A C15A 1.428(9) . ?
N1A N2A 1.388(9) . ?
N1A C7A 1.313(10) . ?
N2A C8A 1.278(10) . ?
C1A C2A 1.388(13) . ?
C1A C6A 1.412(13) . ?
C2A H2A 0.9500 . ?
C2A C3A 1.349(16) . ?
C3A H3A 0.9500 . ?
C3A C4A 1.382(16) . ?
C4A H4A 0.9500 . ?
C4A C5A 1.392(14) . ?
C5A H5A 0.9500 . ?
C5A C6A 1.367(13) . ?
C6A C7A 1.475(12) . ?
C8A H8A 0.9500 . ?
C8A C9A 1.422(11) . ?
C9A C10A 1.389(10) . ?
C9A C14A 1.424(10) . ?
C10A C11A 1.399(11) . ?
C11A C12A 1.383(11) . ?
C12A H12A 0.9500 . ?
C12A C13A 1.382(12) . ?
C13A H13A 0.9500 . ?
C13A C14A 1.354(12) . ?
C14A H14A 0.9500 . ?
C15A H15A 0.9900 . ?
C15A H15B 0.9900 . ?
C15A C16A 1.510(14) . ?
C16A H16A 0.9800 . ?
C16A H16B 0.9800 . ?
C16A H16C 0.9800 . ?
O1B H1B 0.92(3) . ?
O1B C1B 1.331(10) . ?
O2B C7B 1.278(9) . ?
O3B C10B 1.349(9) . ?
O4B C11B 1.366(9) . ?
O4B C15B 1.443(9) . ?
N1B N2B 1.391(8) . ?
N1B C8B 1.283(9) . ?
N2B C7B 1.314(10) . ?
C1B C2B 1.382(11) . ?
C1B C6B 1.391(10) . ?
C2B H2B 0.9500 . ?
C2B C3B 1.377(12) . ?
C3B H3B 0.9500 . ?
C3B C4B 1.389(11) . ?
C4B H4B 0.9500 . ?
C4B C5B 1.374(11) . ?
C5B H5B 0.9500 . ?
C5B C6B 1.394(11) . ?
C6B C7B 1.486(10) . ?
C8B H8B 0.9500 . ?
C8B C9B 1.432(10) . ?
C9B C10B 1.400(10) . ?
C9B C14B 1.408(11) . ?
C10B C11B 1.406(10) . ?
C11B C13B 1.382(11) . ?
C12B H12B 0.9500 . ?
C12B C13B 1.394(11) . ?
C12B C14B 1.353(11) . ?
C13B H13B 0.9500 . ?
C14B H14B 0.9500 . ?
C15B H15C 0.9900 . ?
C15B H15D 0.9900 . ?
C15B C16B 1.499(12) . ?
C16B H16D 0.9800 . ?
C16B H16E 0.9800 . ?
C16B H16F 0.9800 . ?
O1C H1C 0.90(3) . ?
O1C C1C 1.347(10) . ?
O2C C7C 1.282(9) . ?
O3C C10C 1.358(9) . ?
O4C C11C 1.371(9) . ?
O4C C15C 1.429(9) . ?
N1C N2C 1.388(8) . ?
N1C C7C 1.322(9) . ?
N2C C8C 1.266(9) . ?
C1C C2C 1.373(11) . ?
C1C C6C 1.400(11) . ?
C2C H2C 0.9500 . ?
C2C C3C 1.364(12) . ?
C3C H3C 0.9500 . ?
C3C C4C 1.370(12) . ?
C4C H4C 0.9500 . ?
C4C C5C 1.354(11) . ?
C5C H5C 0.9500 . ?
C5C C6C 1.382(11) . ?
C6C C7C 1.485(10) . ?
C8C H8C 0.9500 . ?
C8C C9C 1.445(10) . ?
C9C C10C 1.414(11) . ?
C9C C14C 1.405(10) . ?
C10C C11C 1.391(11) . ?
C11C C12C 1.358(11) . ?
C12C H12C 0.9500 . ?
C12C C13C 1.390(12) . ?
C13C H13C 0.9500 . ?
C13C C14C 1.353(11) . ?
C14C H14C 0.9500 . ?
C15C H15E 0.9900 . ?
C15C H15F 0.9900 . ?
C15C C16C 1.483(13) . ?
C16C H16G 0.9800 . ?
C16C H16H 0.9800 . ?
C16C H16I 0.9800 . ?
O1D H1D 0.90(3) . ?
O1D C1D 1.345(11) . ?
O2D C7D 1.274(9) . ?
O3D C10D 1.342(9) . ?
O4D C11D 1.375(9) . ?
O4D C15D 1.446(9) . ?
N1D N2D 1.410(9) . ?
N1D C7D 1.311(10) . ?
N2D C8D 1.281(10) . ?
C1D C2D 1.403(12) . ?
C1D C6D 1.406(11) . ?
C2D H2D 0.9500 . ?
C2D C3D 1.353(13) . ?
C3D H3D 0.9500 . ?
C3D C4D 1.382(12) . ?
C4D H4D 0.9500 . ?
C4D C5D 1.388(11) . ?
C5D H5D 0.9500 . ?
C5D C6D 1.372(11) . ?
C6D C7D 1.475(10) . ?
C8D H8D 0.9500 . ?
C8D C9D 1.443(11) . ?
C9D C10D 1.386(11) . ?
C9D C14D 1.411(11) . ?
C10D C11D 1.402(11) . ?
C11D C12D 1.377(11) . ?
C12D H12D 0.9500 . ?
C12D C13D 1.400(12) . ?
C13D H13D 0.9500 . ?
C13D C14D 1.345(12) . ?
C14D H14D 0.9500 . ?
C15D H15G 0.9900 . ?
C15D H15H 0.9900 . ?
C15D C16D 1.488(13) . ?
C16D H16J 0.9800 . ?
C16D H16K 0.9800 . ?
C16D H16L 0.9800 . ?

loop_
_geom_hbond_atom_site_label_D
_geom_hbond_atom_site_label_H
_geom_hbond_atom_site_label_A
_geom_hbond_distance_DH
_geom_hbond_distance_HA
_geom_hbond_distance_DA
_geom_hbond_angle_DHA
_geom_hbond_site_symmetry_A
_geom_hbond_publ_flag
O1A H1A N1A 0.91(3) 1.74(7) 2.568(9) 148(11) . yes
C8A H8A O1C 0.95 2.58 3.183(9) 121.9 11_554 yes
O1B H1B N2B 0.92(3) 1.66(4) 2.557(8) 164(11) . yes
C8B H8B O1C 0.95 2.36 2.978(9) 122.7 11_554 yes
O1C H1C N1C 0.90(3) 1.74(6) 2.560(8) 149(9) . yes
C8C H8C O1A 0.95 2.62 3.378(10) 137.1 17_544 yes
O1D H1D N1D 0.90(3) 1.86(8) 2.605(8) 138(10) . yes

loop_
_geom_torsion_atom_site_label_1
_geom_torsion_atom_site_label_2
_geom_torsion_atom_site_label_3
_geom_torsion_atom_site_label_4
_geom_torsion
_geom_torsion_site_symmetry_1
_geom_torsion_site_symmetry_2
_geom_torsion_site_symmetry_3
_geom_torsion_site_symmetry_4
_geom_torsion_publ_flag
Cu1 O2A C7A N1A -1.2(9) . . . . ?
Cu1 O2A C7A C6A 176.7(5) . . . . ?
Cu1 O3A C10A C9A 12.8(9) . . . . ?
Cu1 O3A C10A C11A -169.1(5) . . . . ?
Cu1 N2A C8A C9A 2.1(11) . . . . ?
Cu1 O3B C10B C9B -92.7(7) . . . . ?
Cu1 O3B C10B C11B 84.8(6) . . . . ?
Cu1 O3C C10C C9C -168.4(6) . . . . ?
Cu1 O3C C10C C11C 13.8(9) . . . . ?
Cu1 O4C C11C C10C -10.9(8) . . . . ?
Cu1 O4C C11C C12C 168.8(7) . . . . ?
Cu1 O4C C15C C16C 9.4(13) . . . . ?
Cu2 O3A C10A C9A 175.7(5) . . . . ?
Cu2 O3A C10A C11A -6.3(8) . . . . ?
Cu2 O4A C11A C10A 4.7(7) . . . . ?
Cu2 O4A C11A C12A -176.3(6) . . . . ?
Cu2 O4A C15A C16A 92.1(8) . . . . ?
Cu2 O3C C10C C9C 97.5(7) . . . . ?
Cu2 O3C C10C C11C -80.4(7) . . . . ?
Cu2 O2D C7D N1D 0.8(9) . . . . ?
Cu2 O2D C7D C6D -178.0(5) . . . . ?
Cu2 O3D C10D C9D -12.7(10) . . . . ?
Cu2 O3D C10D C11D 169.4(5) . . . . ?
Cu2 N2D C8D C9D 5.3(11) . . . . ?
Cu3 O3A C10A C9A -94.1(7) . . . . ?
Cu3 O3A C10A C11A 84.0(6) . . . . ?
Cu3 O2B C7B N2B 0.5(9) . . . . ?
Cu3 O2B C7B C6B 179.0(5) . . . . ?
Cu3 O3B C10B C9B 16.2(10) . . . . ?
Cu3 O3B C10B C11B -166.3(5) . . . . ?
Cu3 N1B N2B C7B -1.5(7) . . . . ?
Cu3 N1B C8B C9B 0.3(11) . . . . ?
Cu3 O3D C10D C9D -166.2(6) . . . . ?
Cu3 O3D C10D C11D 15.9(8) . . . . ?
Cu3 O4D C11D C10D -9.6(7) . . . . ?
Cu3 O4D C11D C12D 170.5(6) . . . . ?
Cu3 O4D C15D C16D 3.3(11) . . . . ?
Cu4 O3B C10B C9B 173.5(5) . . . . ?
Cu4 O3B C10B C11B -9.0(9) . . . . ?
Cu4 O4B C11B C10B 4.8(7) . . . . ?
Cu4 O4B C11B C13B -173.6(6) . . . . ?
Cu4 O4B C15B C16B -7.6(10) . . . . ?
Cu4 O2C C7C N1C -4.8(9) . . . . ?
Cu4 O2C C7C C6C 170.2(5) . . . . ?
Cu4 O3C C10C C9C -13.5(10) . . . . ?
Cu4 O3C C10C C11C 168.6(5) . . . . ?
Cu4 N2C C8C C9C 7.9(11) . . . . ?
Cu4 O3D C10D C9D 99.3(7) . . . . ?
Cu4 O3D C10D C11D -78.6(7) . . . . ?
O1A C1A C2A C3A 177.2(9) . . . . ?
O1A C1A C6A C5A -178.5(8) . . . . ?
O1A C1A C6A C7A -1.1(13) . . . . ?
O3A C10A C11A O4A 0.2(9) . . . . ?
O3A C10A C11A C12A -178.8(6) . . . . ?
O4A C11A C12A C13A -179.2(7) . . . . ?
N1A N2A C8A C9A -176.3(6) . . . . ?
N2A N1A C7A O2A 2.3(10) . . . . ?
N2A N1A C7A C6A -175.7(6) . . . . ?
N2A C8A C9A C10A -6.8(12) . . . . ?
N2A C8A C9A C14A 172.7(7) . . . . ?
C1A C2A C3A C4A 1.8(15) . . . . ?
C1A C6A C7A O2A 176.3(7) . . . . ?
C1A C6A C7A N1A -5.7(11) . . . . ?
C2A C1A C6A C5A 0.8(13) . . . . ?
C2A C1A C6A C7A 178.3(8) . . . . ?
C2A C3A C4A C5A 0.0(16) . . . . ?
C3A C4A C5A C6A -1.3(15) . . . . ?
C4A C5A C6A C1A 0.9(14) . . . . ?
C4A C5A C6A C7A -176.6(8) . . . . ?
C5A C6A C7A O2A -6.2(12) . . . . ?
C5A C6A C7A N1A 171.8(8) . . . . ?
C6A C1A C2A C3A -2.2(14) . . . . ?
C7A N1A N2A Cu1 -2.1(7) . . . . ?
C7A N1A N2A C8A 176.5(6) . . . . ?
C8A C9A C10A O3A -1.2(11) . . . . ?
C8A C9A C10A C11A -179.3(7) . . . . ?
C8A C9A C14A C13A 179.6(7) . . . . ?
C9A C10A C11A O4A 178.3(6) . . . . ?
C9A C10A C11A C12A -0.7(11) . . . . ?
C10A C9A C14A C13A -0.9(11) . . . . ?
C10A C11A C12A C13A -0.3(12) . . . . ?
C11A O4A C15A C16A -70.4(10) . . . . ?
C11A C12A C13A C14A 0.7(12) . . . . ?
C12A C13A C14A C9A -0.2(12) . . . . ?
C14A C9A C10A O3A 179.3(7) . . . . ?
C14A C9A C10A C11A 1.3(10) . . . . ?
C15A O4A C11A C10A 170.2(7) . . . . ?
C15A O4A C11A C12A -10.8(11) . . . . ?
O1B C1B C2B C3B 178.7(7) . . . . ?
O1B C1B C6B C5B -179.6(7) . . . . ?
O1B C1B C6B C7B -2.6(12) . . . . ?
O3B C10B C11B O4B 1.6(10) . . . . ?
O3B C10B C11B C13B -179.9(7) . . . . ?
O4B C11B C13B C12B -179.3(7) . . . . ?
N1B N2B C7B O2B 0.7(10) . . . . ?
N1B N2B C7B C6B -177.9(6) . . . . ?
N1B C8B C9B C10B -5.2(12) . . . . ?
N1B C8B C9B C14B 172.8(7) . . . . ?
N2B N1B C8B C9B -177.4(6) . . . . ?
C1B C2B C3B C4B 1.6(12) . . . . ?
C1B C6B C7B O2B -178.9(7) . . . . ?
C1B C6B C7B N2B -0.2(10) . . . . ?
C2B C1B C6B C5B -0.2(11) . . . . ?
C2B C1B C6B C7B 176.8(7) . . . . ?
C2B C3B C4B C5B -1.4(12) . . . . ?
C3B C4B C5B C6B 0.4(11) . . . . ?
C4B C5B C6B C1B 0.4(11) . . . . ?
C4B C5B C6B C7B -176.7(7) . . . . ?
C5B C6B C7B O2B -1.9(10) . . . . ?
C5B C6B C7B N2B 176.8(6) . . . . ?
C6B C1B C2B C3B -0.8(12) . . . . ?
C8B N1B N2B C7B 176.4(6) . . . . ?
C8B C9B C10B O3B -3.7(12) . . . . ?
C8B C9B C10B C11B 178.8(7) . . . . ?
C8B C9B C14B C12B -177.5(7) . . . . ?
C9B C10B C11B O4B 179.2(6) . . . . ?
C9B C10B C11B C13B -2.3(11) . . . . ?
C10B C9B C14B C12B 0.7(12) . . . . ?
C10B C11B C13B C12B 2.4(12) . . . . ?
C11B O4B C15B C16B -174.7(7) . . . . ?
C13B C12B C14B C9B -0.6(12) . . . . ?
C14B C9B C10B O3B 178.3(7) . . . . ?
C14B C9B C10B C11B 0.8(11) . . . . ?
C14B C12B C13B C11B -0.9(13) . . . . ?
C15B O4B C11B C10B 174.8(7) . . . . ?
C15B O4B C11B C13B -3.7(11) . . . . ?
O1C C1C C2C C3C -175.9(7) . . . . ?
O1C C1C C6C C5C 173.2(7) . . . . ?
O1C C1C C6C C7C -12.2(11) . . . . ?
O3C C10C C11C O4C 0.1(11) . . . . ?
O3C C10C C11C C12C -179.6(7) . . . . ?
O4C C11C C12C C13C 178.5(8) . . . . ?
N1C N2C C8C C9C -178.7(7) . . . . ?
N2C N1C C7C O2C 1.4(10) . . . . ?
N2C N1C C7C C6C -173.7(6) . . . . ?
N2C C8C C9C C10C 4.4(12) . . . . ?
N2C C8C C9C C14C -176.8(7) . . . . ?
C1C C2C C3C C4C 1.0(12) . . . . ?
C1C C6C C7C O2C -159.4(7) . . . . ?
C1C C6C C7C N1C 16.0(10) . . . . ?
C2C C1C C6C C5C -8.7(11) . . . . ?
C2C C1C C6C C7C 166.0(7) . . . . ?
C2C C3C C4C C5C -5.1(13) . . . . ?
C3C C4C C5C C6C 2.2(13) . . . . ?
C4C C5C C6C C1C 4.7(12) . . . . ?
C4C C5C C6C C7C -170.1(7) . . . . ?
C5C C6C C7C O2C 15.1(10) . . . . ?
C5C C6C C7C N1C -169.4(7) . . . . ?
C6C C1C C2C C3C 6.0(11) . . . . ?
C7C N1C N2C Cu4 2.9(7) . . . . ?
C7C N1C N2C C8C -171.4(6) . . . . ?
C8C C9C C10C O3C -1.1(12) . . . . ?
C8C C9C C10C C11C 176.8(7) . . . . ?
C8C C9C C14C C13C -177.8(8) . . . . ?
C9C C10C C11C O4C -177.9(7) . . . . ?
C9C C10C C11C C12C 2.4(12) . . . . ?
C10C C9C C14C C13C 1.0(12) . . . . ?
C10C C11C C12C C13C -1.8(14) . . . . ?
C11C O4C C15C C16C -170.6(9) . . . . ?
C11C C12C C13C C14C 0.8(14) . . . . ?
C12C C13C C14C C9C -0.4(14) . . . . ?
C14C C9C C10C O3C -179.8(7) . . . . ?
C14C C9C C10C C11C -1.9(11) . . . . ?
C15C O4C C11C C10C 169.1(8) . . . . ?
C15C O4C C11C C12C -11.2(12) . . . . ?
O1D C1D C2D C3D -178.6(8) . . . . ?
O1D C1D C6D C5D 178.9(8) . . . . ?
O1D C1D C6D C7D 2.8(13) . . . . ?
O3D C10D C11D O4D -2.1(10) . . . . ?
O3D C10D C11D C12D 177.9(7) . . . . ?
O4D C11D C12D C13D -179.9(7) . . . . ?
N1D N2D C8D C9D -179.9(7) . . . . ?
N2D N1D C7D O2D -1.9(10) . . . . ?
N2D N1D C7D C6D 177.0(6) . . . . ?
N2D C8D C9D C10D 3.2(12) . . . . ?
N2D C8D C9D C14D -178.5(7) . . . . ?
C1D C2D C3D C4D -0.8(14) . . . . ?
C1D C6D C7D O2D -169.5(7) . . . . ?
C1D C6D C7D N1D 11.6(11) . . . . ?
C2D C1D C6D C5D -1.6(12) . . . . ?
C2D C1D C6D C7D -177.7(7) . . . . ?
C2D C3D C4D C5D -0.4(13) . . . . ?
C3D C4D C5D C6D 0.7(13) . . . . ?
C4D C5D C6D C1D 0.4(12) . . . . ?
C4D C5D C6D C7D 176.6(7) . . . . ?
C5D C6D C7D O2D 14.5(11) . . . . ?
C5D C6D C7D N1D -164.4(7) . . . . ?
C6D C1D C2D C3D 1.9(13) . . . . ?
C7D N1D N2D Cu2 2.0(7) . . . . ?
C7D N1D N2D C8D -173.7(7) . . . . ?
C8D C9D C10D O3D 0.9(12) . . . . ?
C8D C9D C10D C11D 178.9(7) . . . . ?
C8D C9D C14D C13D -179.5(8) . . . . ?
C9D C10D C11D O4D 179.8(6) . . . . ?
C9D C10D C11D C12D -0.2(11) . . . . ?
C10D C9D C14D C13D -1.1(12) . . . . ?
C10D C11D C12D C13D 0.1(12) . . . . ?
C11D O4D C15D C16D -174.1(8) . . . . ?
C11D C12D C13D C14D -0.6(13) . . . . ?
C12D C13D C14D C9D 1.0(13) . . . . ?
C14D C9D C10D O3D -177.3(7) . . . . ?
C14D C9D C10D C11D 0.6(11) . . . . ?
C15D O4D C11D C10D 168.4(7) . . . . ?
C15D O4D C11D C12D -11.5(10) . . . . ?
